data_8100005
loop_
_publ_author_name
'Kirchmaier, Ralph'
'Altin, Erg\"un'
'Lentz, Axel'

_publ_section_title
;
Crystal structure of diaqua-bis(pyridine)-\m~2~-squarato(1,3)-
cobalt(II), Co(C~4~O~4~)(C~5~H~5~N)~2~(H~2~O)~2~
;
_journal_issue 1
_journal_name_full 'Zeitschrift f\"ur Kristallographie - New Crystal Structures'
_journal_page_first 29
_journal_page_last 30
_journal_volume 219
_journal_year 2004
_chemical_formula_moiety '(Co 2+), (C5 H5 N)2, (C4 O4 2-), 2(H2 O)'
_chemical_formula_structural '[Co (C4 O4) (C5 H5 N)2 (H2 O)2]'
_chemical_formula_sum 'C14 H14 N2 Ni O6'
_chemical_formula_weight 365.20
_space_group_IT_number 61
_symmetry_cell_setting orthorhombic
_symmetry_Int_Tables_number 61
_symmetry_space_group_name_Hall '-P 2ac 2ab'
_symmetry_space_group_name_H-M 'P b c a'
_cell_angle_alpha 90.00
_cell_angle_beta 90.00
_cell_angle_gamma 90.00
_cell_formula_units_Z 4
_cell_length_a 11.3252(18)
_cell_length_b 7.9588(11)
_cell_length_c 16.664(3)
_cell_measurement_temperature 293(2)
_cell_volume 1502.0(4)
_diffrn_ambient_temperature 293(2)
_exptl_crystal_density_diffrn 1.615
_cod_depositor_comments
;
The following automatic conversions were performed:

'_symmetry_cell_setting' tag value 'orthorombic' was replaced with
'orthorhombic' value.

Automatic conversion script
Id: cif_fix_values 1646 2011-03-28 12:23:43Z adriana 
;
_cod_database_code 8100005

loop_
_symmetry_equiv_pos_as_xyz
'x, y, z'
'-x+1/2, -y, z+1/2'
'x+1/2, -y+1/2, -z'
'-x, y+1/2, -z+1/2'
'-x, -y, -z'
'x-1/2, y, -z-1/2'
'-x-1/2, y-1/2, z'
'x, -y-1/2, z-1/2'

loop_
_atom_site_label
_atom_site_type_symbol
_atom_site_fract_x
_atom_site_fract_y
_atom_site_fract_z
_atom_site_U_iso_or_equiv
_atom_site_adp_type
_atom_site_occupancy
_atom_site_symmetry_multiplicity
_atom_site_Wyckoff_symbol
_atom_site_calc_flag
_atom_site_refinement_flags
_atom_site_disorder_assembly
_atom_site_disorder_group
H3B H 0.1659(19) 0.184(3) 0.4389(12) 0.051(6) Uiso 1 8 c d . . .
H3A H 0.214(2) 0.016(3) 0.4398(13) 0.045(6) Uiso 1 8 c d . . .
Co1 Co 0.0000 0.0000 0.5000 0.01713(11) Uani 1 4 b d S . .
O2 O 0.14623(9) 0.39634(14) 0.41887(6) 0.0232(2) Uani 1 8 c d . . .
O3 O 0.16108(10) 0.07931(17) 0.45843(8) 0.0304(3) Uani 1 8 c d . . .
O1 O -0.03906(9) 0.23773(13) 0.55007(6) 0.0224(2) Uani 1 8 c d . . .
N1 N -0.07953(11) 0.08842(17) 0.38967(7) 0.0241(3) Uani 1 8 c d . . .
C2 C 0.06536(12) 0.4528(2) 0.46320(8) 0.0175(3) Uani 1 8 c d . . .
C1 C -0.01695(12) 0.3800(2) 0.52189(8) 0.0178(3) Uani 1 8 c d . . .
C3 C -0.18298(16) 0.1689(2) 0.38949(11) 0.0348(4) Uani 1 8 c d . . .
H3 H -0.2205 0.1881 0.4383 0.042 Uiso 1 8 c calc R . .
C6 C -0.0753(2) 0.1147(3) 0.24735(11) 0.0563(6) Uani 1 8 c d . . .
H6 H -0.0360 0.0943 0.1993 0.068 Uiso 1 8 c calc R . .
C7 C -0.02729(17) 0.0622(3) 0.31886(10) 0.0367(4) Uani 1 8 c d . . .
H7 H 0.0447 0.0058 0.3179 0.044 Uiso 1 8 c calc R . .
C4 C -0.2366(2) 0.2248(3) 0.32003(14) 0.0533(6) Uani 1 8 c d . . .
H4 H -0.3089 0.2800 0.3221 0.064 Uiso 1 8 c calc R . .
C5 C -0.1812(3) 0.1974(3) 0.24745(14) 0.0628(7) Uani 1 8 c d . . .
H5 H -0.2150 0.2342 0.1997 0.075 Uiso 1 8 c calc R . .

loop_
_atom_site_aniso_label
_atom_site_aniso_U_11
_atom_site_aniso_U_22
_atom_site_aniso_U_33
_atom_site_aniso_U_23
_atom_site_aniso_U_13
_atom_site_aniso_U_12
Co1 0.01947(17) 0.0097(2) 0.02220(17) 0.00172(10) 0.00236(10) 0.00110(10)
O2 0.0233(5) 0.0147(6) 0.0317(6) -0.0004(4) 0.0074(4) 0.0002(4)
O3 0.0239(6) 0.0151(7) 0.0523(8) 0.0072(6) 0.0110(5) 0.0035(5)
O1 0.0311(5) 0.0105(6) 0.0257(5) 0.0015(4) 0.0056(4) -0.0006(5)
N1 0.0302(7) 0.0175(8) 0.0246(6) 0.0005(5) -0.0008(5) 0.0003(6)
C2 0.0177(7) 0.0131(8) 0.0217(7) -0.0012(6) -0.0025(6) -0.0005(5)
C1 0.0199(7) 0.0138(9) 0.0196(7) 0.0007(6) -0.0023(5) -0.0008(6)
C3 0.0383(10) 0.0277(11) 0.0384(9) -0.0016(7) -0.0089(8) 0.0083(7)
C6 0.0783(16) 0.0671(17) 0.0234(9) 0.0011(9) -0.0041(10) -0.0271(14)
C7 0.0423(10) 0.0388(12) 0.0289(9) -0.0048(8) 0.0039(7) -0.0090(9)
C4 0.0626(13) 0.0356(14) 0.0617(14) 0.0020(10) -0.0337(11) 0.0106(10)
C5 0.095(2) 0.0506(15) 0.0428(12) 0.0161(10) -0.0395(12) -0.0204(14)

loop_
_geom_bond_atom_site_label_1
_geom_bond_atom_site_label_2
_geom_bond_distance
_geom_bond_site_symmetry_2
_geom_bond_publ_flag
Co1 O3 2.0509(11) 5_556 ?
Co1 O3 2.0509(11) . ?
Co1 O1 2.1146(10) . ?
Co1 O1 2.1146(10) 5_556 ?
Co1 N1 2.1649(12) 5_556 ?
Co1 N1 2.1649(12) . ?
O2 C2 1.2596(17) . ?
O1 C1 1.2509(19) . ?
N1 C3 1.335(2) . ?
N1 C7 1.336(2) . ?
C2 C1 1.461(2) 5_566 ?
C2 C1 1.470(2) . ?
C1 C2 1.461(2) 5_566 ?
C3 C4 1.381(3) . ?
C6 C5 1.368(4) . ?
C6 C7 1.375(3) . ?
C4 C5 1.380(4) . ?
